data_4001530
loop_
_publ_author_name
'Yuan, Min'
'\"Ulg\"ut, Burak'
'McGuire, Michael'
'Takada, Kazutake'
'DiSalvo, Francis J.'
'Lee, Stephen'
'Abru\~na, H\'ector'

_publ_section_title
;
 W6S8Inorganic Clusters with Organic TTF Derivative Ligands:&#x00A0; in
 Pursuit of Multidimensional Conductive Networks
;
_journal_issue 18
_journal_name_full 'Chemistry of Materials'
_journal_page_first 4296
_journal_paper_doi 10.1021/cm0600071
_journal_volume 18
_journal_year 2006
_chemical_formula_sum 'C84 H102 P6 S32 W6'
_chemical_formula_weight 3426.50
_chemical_name_systematic
;
 ?
;
_space_group_IT_number 2
_symmetry_cell_setting triclinic
_symmetry_space_group_name_Hall '-P 1'
_symmetry_space_group_name_H-M 'P -1'
_atom_sites_solution_hydrogens geom
_atom_sites_solution_primary direct
_atom_sites_solution_secondary difmap
_audit_creation_method SHELXL-97
_cell_angle_alpha 61.6172(13)
_cell_angle_beta 84.3734(14)
_cell_angle_gamma 84.1186(16)
_cell_formula_units_Z 1
_cell_length_a 14.0512(10)
_cell_length_b 15.1392(10)
_cell_length_c 15.1699(10)
_cell_measurement_temperature 173(2)
_cell_volume 2819.7(3)
_computing_cell_refinement 'Bruker SAINT'
_computing_data_collection 'Bruker SMART'
_computing_data_reduction SHELXTL
_computing_molecular_graphics Cerius2
_computing_structure_refinement 'SHELXL-97 (Sheldrick, 1997)'
_computing_structure_solution 'SHELXS-97 (Sheldrick, 1997)'
_diffrn_ambient_temperature 173(2)
_diffrn_measured_fraction_theta_full 0.966
_diffrn_measured_fraction_theta_max 0.966
_diffrn_measurement_method '\w scans'
_diffrn_radiation_monochromator graphite
_diffrn_radiation_source 'fine-focus sealed tube'
_diffrn_radiation_type MoK\a
_diffrn_radiation_wavelength 0.71073
_diffrn_reflns_av_R_equivalents 0.0327
_diffrn_reflns_av_sigmaI/netI 0.0515
_diffrn_reflns_limit_h_max 18
_diffrn_reflns_limit_h_min -17
_diffrn_reflns_limit_k_max 20
_diffrn_reflns_limit_k_min -20
_diffrn_reflns_limit_l_max 20
_diffrn_reflns_limit_l_min -20
_diffrn_reflns_number 27614
_diffrn_reflns_theta_full 28.28
_diffrn_reflns_theta_max 28.28
_diffrn_reflns_theta_min 1.46
_exptl_absorpt_coefficient_mu 6.813
_exptl_absorpt_correction_T_max 0.71
_exptl_absorpt_correction_T_min 0.26
_exptl_absorpt_correction_type empirical
_exptl_absorpt_process_details SADABS
_exptl_crystal_colour 'dark red'
_exptl_crystal_density_diffrn 2.018
_exptl_crystal_density_method 'not measured'
_exptl_crystal_description block
_exptl_crystal_F_000 1652
_exptl_crystal_size_max 0.1
_exptl_crystal_size_mid 0.1
_exptl_crystal_size_min 0.05
_refine_diff_density_max 1.792
_refine_diff_density_min -1.866
_refine_diff_density_rms 0.392
_refine_ls_extinction_method none
_refine_ls_goodness_of_fit_ref 1.114
_refine_ls_hydrogen_treatment constr
_refine_ls_matrix_type full
_refine_ls_number_parameters 537
_refine_ls_number_reflns 13528
_refine_ls_number_restraints 0
_refine_ls_restrained_S_all 1.114
_refine_ls_R_factor_all 0.0528
_refine_ls_R_factor_gt 0.0362
_refine_ls_shift/su_max 0.009
_refine_ls_shift/su_mean 0.000
_refine_ls_structure_factor_coef Fsqd
_refine_ls_weighting_details 'calc w=1/[\s^2^(Fo^2^)+(0.0438P)^2^+0.0000P] where P=(Fo^2^+2Fc^2^)/3'
_refine_ls_weighting_scheme calc
_refine_ls_wR_factor_gt 0.0773
_refine_ls_wR_factor_ref 0.0932
_reflns_number_gt 11040
_reflns_number_total 13528
_reflns_threshold_expression >2sigma(I)
_cod_data_source_file cm0600071si20060102_105043.cif
_cod_data_source_block cluster2
_cod_depositor_comments
;
The following automatic conversions were performed:

'_symmetry_cell_setting' value 'Triclinic' changed to 'triclinic'
according to /home/saulius/struct/CIF-dictionaries/cif_core.dic
dictionary named 'cif_core.dic' version 2.4.1 from
2010-06-29.

'_exptl_absorpt_correction_type' value 'Empirical'
changed to 'empirical' according to
/home/saulius/struct/CIF-dictionaries/cif_core.dic dictionary named
'cif_core.dic' version 2.4.1 from 2010-06-29.

Automatic conversion script
Id: cif_fix_values 1715 2011-07-08 13:25:40Z adriana 
;
_cod_original_sg_symbol_H-M P-1
_cod_database_code 4001530

loop_
_symmetry_equiv_pos_as_xyz
'x, y, z'
'-x, -y, -z'

loop_
_atom_site_label
_atom_site_type_symbol
_atom_site_fract_x
_atom_site_fract_y
_atom_site_fract_z
_atom_site_U_iso_or_equiv
_atom_site_adp_type
_atom_site_occupancy
_atom_site_symmetry_multiplicity
_atom_site_calc_flag
_atom_site_refinement_flags
_atom_site_disorder_assembly
_atom_site_disorder_group
W1 W 0.447143(18) 0.389083(16) 1.001652(16) 0.01272(6) Uani 1 1 d . . .
W2 W 0.377258(18) 0.570535(16) 0.977203(16) 0.01291(6) Uani 1 1 d . . .
W3 W 0.526503(18) 0.555980(16) 0.859610(16) 0.01300(6) Uani 1 1 d . . .
S4 S 0.36504(12) 0.51283(11) 0.85299(11) 0.0176(3) Uani 1 1 d . . .
S5 S 0.31552(11) 0.41233(11) 1.10901(11) 0.0184(3) Uani 1 1 d . . .
S6 S 0.46113(12) 0.71624(10) 0.85143(11) 0.0185(3) Uani 1 1 d . . .
S7 S 0.41339(11) 0.61445(10) 1.10668(10) 0.0162(3) Uani 1 1 d . . .
P1 P 0.37701(12) 0.24268(11) 0.99812(11) 0.0179(3) Uani 1 1 d . . .
P2 P 0.21050(13) 0.65941(12) 0.92903(12) 0.0206(3) Uani 1 1 d . . .
P3 P 0.56129(14) 0.62983(12) 0.67118(11) 0.0241(4) Uani 1 1 d . . .
S11 S 0.07442(14) 0.84940(13) 0.88332(15) 0.0325(4) Uani 1 1 d . . .
C11 C 0.1832(5) 0.6965(5) 0.7997(5) 0.0314(17) Uani 1 1 d . . .
H11A H 0.1878 0.6353 0.7911 0.038 Uiso 1 1 calc R . .
H11B H 0.1160 0.7247 0.7899 0.038 Uiso 1 1 calc R . .
S12 S 0.18589(15) 0.91448(14) 0.99428(15) 0.0380(5) Uani 1 1 d . . .
C12 C 0.2461(6) 0.7717(7) 0.7192(6) 0.054(2) Uani 1 1 d . . .
H12A H 0.2240 0.7889 0.6533 0.081 Uiso 1 1 calc R . .
H12B H 0.3123 0.7429 0.7244 0.081 Uiso 1 1 calc R . .
H12C H 0.2432 0.8325 0.7271 0.081 Uiso 1 1 calc R . .
S13 S 0.07467(15) 1.13758(14) 0.88808(17) 0.0404(5) Uani 1 1 d . . .
C13 C 0.1062(5) 0.5854(5) 0.9953(6) 0.0356(18) Uani 1 1 d . . .
H13A H 0.0485 0.6223 0.9585 0.043 Uiso 1 1 calc R . .
H13B H 0.1153 0.5209 0.9928 0.043 Uiso 1 1 calc R . .
S14 S -0.03879(15) 1.07008(14) 0.78013(15) 0.0372(5) Uani 1 1 d . . .
C14 C 0.0875(7) 0.5625(7) 1.1045(6) 0.054(2) Uiso 1 1 d . . .
H14A H 0.0307 0.5235 1.1330 0.081 Uiso 1 1 calc R . .
H14B H 0.0769 0.6257 1.1082 0.081 Uiso 1 1 calc R . .
H14C H 0.1431 0.5236 1.1426 0.081 Uiso 1 1 calc R . .
C15 C 0.1797(5) 0.7746(4) 0.9375(5) 0.0209(13) Uani 1 1 d . . .
C16 C 0.2276(5) 0.8057(5) 0.9877(5) 0.0303(16) Uani 1 1 d . . .
H16A H 0.2840 0.7688 1.0196 0.036 Uiso 1 1 calc R . .
C17 C 0.0983(5) 0.9480(5) 0.9071(5) 0.0268(15) Uani 1 1 d . . .
C18 C 0.0501(5) 1.0383(5) 0.8646(5) 0.0265(15) Uani 1 1 d . . .
C19 C 0.0126(7) 1.2279(6) 0.7874(7) 0.053(2) Uani 1 1 d . . .
H19A H 0.0149 1.2974 0.7677 0.063 Uiso 1 1 calc R . .
S21 S 0.29116(15) 0.03661(12) 1.11567(13) 0.0322(4) Uani 1 1 d . . .
C21 C 0.2738(5) 0.2767(5) 0.9196(5) 0.0281(15) Uani 1 1 d . . .
H21A H 0.2918 0.3295 0.8512 0.034 Uiso 1 1 calc R . .
H21B H 0.2589 0.2170 0.9141 0.034 Uiso 1 1 calc R . .
S22 S 0.26520(17) 0.04580(13) 1.30540(13) 0.0394(5) Uani 1 1 d . . .
C22 C 0.1840(5) 0.3147(6) 0.9596(6) 0.0356(17) Uani 1 1 d . . .
H22A H 0.1323 0.3319 0.9140 0.053 Uiso 1 1 calc R . .
H22B H 0.1976 0.3745 0.9642 0.053 Uiso 1 1 calc R . .
H22C H 0.1642 0.2620 1.0263 0.053 Uiso 1 1 calc R . .
S23 S 0.29686(16) -0.20576(13) 1.23411(15) 0.0386(5) Uani 1 1 d . . .
C23 C 0.4599(5) 0.1709(4) 0.9509(5) 0.0265(15) Uani 1 1 d . . .
H23A H 0.4230 0.1261 0.9383 0.032 Uiso 1 1 calc R . .
H23B H 0.4909 0.2183 0.8860 0.032 Uiso 1 1 calc R . .
S24 S 0.25720(18) -0.20043(15) 1.42645(15) 0.0462(5) Uani 1 1 d . . .
C24 C 0.5371(5) 0.1078(5) 1.0232(6) 0.0341(17) Uani 1 1 d . . .
H24A H 0.5773 0.0688 0.9957 0.051 Uiso 1 1 calc R . .
H24B H 0.5069 0.0619 1.0881 0.051 Uiso 1 1 calc R . .
H24C H 0.5768 0.1522 1.0322 0.051 Uiso 1 1 calc R . .
C25 C 0.3292(5) 0.1446(4) 1.1147(5) 0.0222(14) Uani 1 1 d . . .
C26 C 0.3160(5) 0.1475(5) 1.2021(5) 0.0295(16) Uani 1 1 d . . .
H26A H 0.3338 0.2034 1.2077 0.035 Uiso 1 1 calc R . .
C27 C 0.2772(5) -0.0314(5) 1.2468(5) 0.0284(15) Uani 1 1 d . . .
C28 C 0.2764(5) -0.1303(5) 1.2951(5) 0.0278(15) Uani 1 1 d . . .
C29 C 0.3121(6) -0.3164(5) 1.3437(7) 0.046(2) Uani 1 1 d . . .
H29A H 0.3326 -0.3774 1.3420 0.055 Uiso 1 1 calc R . .
S31 S 0.70357(14) 0.62260(13) 0.50548(12) 0.0284(4) Uani 1 1 d . . .
C31 C 0.5767(9) 0.7679(7) 0.5973(6) 0.082(4) Uani 1 1 d . . .
H31A H 0.6243 0.7841 0.6306 0.098 Uiso 1 1 calc R . .
H31B H 0.6059 0.7808 0.5305 0.098 Uiso 1 1 calc R . .
S32 S 0.84426(13) 0.48409(14) 0.64938(12) 0.0294(4) Uani 1 1 d . . .
C32 C 0.4968(11) 0.8376(8) 0.5814(8) 0.105(5) Uani 1 1 d . . .
H32A H 0.5181 0.9062 0.5441 0.158 Uiso 1 1 calc R . .
H32B H 0.4662 0.8270 0.6463 0.158 Uiso 1 1 calc R . .
H32C H 0.4507 0.8278 0.5428 0.158 Uiso 1 1 calc R . .
S33 S 0.79862(14) 0.57003(14) 0.33596(12) 0.0310(4) Uani 1 1 d . . .
C33 C 0.4746(6) 0.6084(7) 0.6031(5) 0.047(2) Uani 1 1 d . . .
H33A H 0.4102 0.6341 0.6169 0.056 Uiso 1 1 calc R . .
H33B H 0.4908 0.6470 0.5302 0.056 Uiso 1 1 calc R . .
S34 S 0.93750(14) 0.42133(15) 0.47417(13) 0.0323(4) Uani 1 1 d . . .
C34 C 0.4708(6) 0.4964(7) 0.6315(6) 0.055(3) Uani 1 1 d . . .
H34A H 0.4237 0.4896 0.5919 0.082 Uiso 1 1 calc R . .
H34B H 0.4524 0.4580 0.7031 0.082 Uiso 1 1 calc R . .
H34C H 0.5341 0.4705 0.6174 0.082 Uiso 1 1 calc R . .
C35 C 0.6730(5) 0.5815(5) 0.6348(4) 0.0211(14) Uani 1 1 d . . .
C36 C 0.7386(5) 0.5178(5) 0.6977(5) 0.0232(14) Uani 1 1 d . . .
H36A H 0.7270 0.4915 0.7682 0.028 Uiso 1 1 calc R . .
C37 C 0.8050(5) 0.5372(5) 0.5273(4) 0.0223(14) Uani 1 1 d . . .
C38 C 0.8441(5) 0.5138(5) 0.4557(5) 0.0235(14) Uani 1 1 d . . .
C39 C 0.8503(6) 0.4755(6) 0.3087(5) 0.038(2) Uani 1 1 d . . .
H39A H 0.8341 0.4717 0.2512 0.046 Uiso 1 1 calc R . .
C110 C -0.0376(6) 1.1983(6) 0.7390(7) 0.045(2) Uani 1 1 d . . .
H11C H -0.0724 1.2457 0.6831 0.055 Uiso 1 1 calc R . .
C210 C 0.2949(7) -0.3148(5) 1.4302(7) 0.052(3) Uani 1 1 d . . .
H21C H 0.3030 -0.3742 1.4922 0.062 Uiso 1 1 calc R . .
C310 C 0.9122(6) 0.4097(6) 0.3702(5) 0.042(2) Uani 1 1 d . . .
H31C H 0.9426 0.3570 0.3584 0.050 Uiso 1 1 calc R . .
C1S C -0.0016(12) 0.8721(12) 0.5331(15) 0.058(4) Uiso 0.72(2) 1 d P A 1
H1SA H 0.0442 0.9169 0.4881 0.069 Uiso 0.72(2) 1 calc PR A 1
C2S C -0.0060(11) 0.8502(11) 0.6307(16) 0.044(3) Uiso 0.72(2) 1 d P A 1
H2SA H 0.0357 0.8804 0.6527 0.052 Uiso 0.72(2) 1 calc PR A 1
C3S C -0.0700(12) 0.7847(13) 0.6982(10) 0.044(3) Uiso 0.72(2) 1 d P A 1
H3SA H -0.0721 0.7678 0.7672 0.053 Uiso 0.72(2) 1 calc PR A 1
C4S C -0.1315(11) 0.7440(10) 0.6634(13) 0.044(3) Uiso 0.72(2) 1 d P A 1
H4SA H -0.1770 0.6991 0.7089 0.053 Uiso 0.72(2) 1 calc PR A 1
C5S C -0.1275(11) 0.7680(10) 0.5630(14) 0.043(3) Uiso 0.72(2) 1 d P A 1
H5SA H -0.1701 0.7406 0.5389 0.052 Uiso 0.72(2) 1 calc PR A 1
C6S C -0.0591(15) 0.8334(14) 0.4979(13) 0.060(5) Uiso 0.72(2) 1 d P A 1
H6SA H -0.0539 0.8499 0.4289 0.072 Uiso 0.72(2) 1 calc PR A 1
C1' C -0.007(2) 0.865(2) 0.501(3) 0.036(8) Uiso 0.28(2) 1 d P A 2
H1'A H 0.0313 0.8990 0.4405 0.043 Uiso 0.28(2) 1 calc PR A 2
C2' C 0.010(2) 0.868(2) 0.585(3) 0.030(7) Uiso 0.28(2) 1 d P A 2
H2'A H 0.0602 0.9072 0.5807 0.035 Uiso 0.28(2) 1 calc PR A 2
C3' C -0.039(3) 0.821(3) 0.676(3) 0.035(8) Uiso 0.28(2) 1 d P A 2
H3'A H -0.0260 0.8318 0.7300 0.041 Uiso 0.28(2) 1 calc PR A 2
C4' C -0.112(3) 0.755(2) 0.687(2) 0.031(7) Uiso 0.28(2) 1 d P A 2
H4'A H -0.1408 0.7149 0.7515 0.037 Uiso 0.28(2) 1 calc PR A 2
C5' C -0.138(3) 0.751(3) 0.606(4) 0.043(9) Uiso 0.28(2) 1 d P A 2
H5'A H -0.1903 0.7141 0.6116 0.051 Uiso 0.28(2) 1 calc PR A 2
C6' C -0.082(3) 0.808(3) 0.506(3) 0.034(8) Uiso 0.28(2) 1 d P A 2
H6'A H -0.0976 0.8042 0.4488 0.040 Uiso 0.28(2) 1 calc PR A 2
C7S C 0.4628(9) 1.0523(8) 0.6889(8) 0.072(3) Uiso 1 1 d . . .
H7SA H 0.5221 1.0223 0.6771 0.086 Uiso 1 1 calc R . .
C8S C 0.4622(9) 1.1391(9) 0.6992(8) 0.080(3) Uiso 1 1 d . . .
H8SA H 0.5196 1.1703 0.6927 0.096 Uiso 1 1 calc R . .
C9S C 0.3746(8) 1.1775(8) 0.7192(8) 0.071(3) Uiso 1 1 d . . .
H9SA H 0.3732 1.2343 0.7302 0.085 Uiso 1 1 calc R . .
C10S C 0.2929(10) 1.1404(9) 0.7239(9) 0.084(3) Uiso 1 1 d . . .
H10A H 0.2340 1.1721 0.7342 0.101 Uiso 1 1 calc R . .
C11S C 0.2940(11) 1.0569(10) 0.7140(10) 0.100(4) Uiso 1 1 d . . .
H11D H 0.2355 1.0278 0.7195 0.120 Uiso 1 1 calc R . .
C12S C 0.3829(9) 1.0112(9) 0.6952(9) 0.087(4) Uiso 1 1 d . . .
H12D H 0.3838 0.9524 0.6874 0.104 Uiso 1 1 calc R . .

loop_
_atom_site_aniso_label
_atom_site_aniso_U_11
_atom_site_aniso_U_22
_atom_site_aniso_U_33
_atom_site_aniso_U_23
_atom_site_aniso_U_13
_atom_site_aniso_U_12
W1 0.01384(14) 0.01105(11) 0.01360(11) -0.00617(9) -0.00123(9) 0.00016(9)
W2 0.01350(14) 0.01152(11) 0.01403(11) -0.00649(9) -0.00196(9) 0.00149(9)
W3 0.01464(14) 0.01189(11) 0.01212(11) -0.00567(9) -0.00097(9) 0.00096(9)
S4 0.0179(9) 0.0193(7) 0.0181(7) -0.0106(6) -0.0056(6) 0.0026(6)
S5 0.0156(9) 0.0185(7) 0.0207(7) -0.0094(6) 0.0034(6) -0.0032(6)
S6 0.0244(9) 0.0108(7) 0.0164(7) -0.0037(6) -0.0030(6) 0.0025(6)
S7 0.0178(9) 0.0160(7) 0.0171(7) -0.0103(6) -0.0003(6) 0.0015(6)
P1 0.0218(10) 0.0149(7) 0.0177(7) -0.0080(6) -0.0010(7) -0.0032(6)
P2 0.0176(9) 0.0200(8) 0.0284(8) -0.0147(7) -0.0072(7) 0.0042(7)
P3 0.0299(11) 0.0241(8) 0.0124(7) -0.0059(6) 0.0002(7) 0.0083(7)
S11 0.0282(11) 0.0313(9) 0.0504(11) -0.0289(9) -0.0201(9) 0.0128(8)
C11 0.028(4) 0.037(4) 0.036(4) -0.024(3) -0.017(3) 0.018(3)
S12 0.0411(13) 0.0338(10) 0.0555(12) -0.0331(10) -0.0266(10) 0.0153(9)
C12 0.041(6) 0.082(7) 0.031(4) -0.021(5) -0.015(4) 0.014(5)
S13 0.0326(12) 0.0297(10) 0.0671(14) -0.0301(10) -0.0021(10) 0.0009(8)
C13 0.022(4) 0.031(4) 0.056(5) -0.021(4) -0.009(4) 0.000(3)
S14 0.0320(12) 0.0317(10) 0.0448(11) -0.0153(9) -0.0153(9) 0.0098(8)
C15 0.020(4) 0.021(3) 0.024(3) -0.013(3) -0.009(3) 0.009(3)
C16 0.030(4) 0.027(4) 0.040(4) -0.020(3) -0.017(3) 0.012(3)
C17 0.016(4) 0.031(4) 0.041(4) -0.023(3) -0.004(3) -0.001(3)
C18 0.022(4) 0.025(3) 0.033(4) -0.015(3) -0.002(3) 0.005(3)
C19 0.041(6) 0.024(4) 0.082(7) -0.018(4) -0.001(5) 0.005(4)
S21 0.0498(13) 0.0206(8) 0.0276(8) -0.0106(7) 0.0001(9) -0.0135(8)
C21 0.032(4) 0.024(3) 0.031(3) -0.012(3) -0.011(3) -0.003(3)
S22 0.0606(15) 0.0234(9) 0.0295(9) -0.0116(8) 0.0184(10) -0.0077(9)
C22 0.021(4) 0.040(4) 0.046(4) -0.020(4) -0.007(4) 0.004(3)
S23 0.0461(13) 0.0226(9) 0.0480(11) -0.0165(8) -0.0066(10) -0.0030(9)
C23 0.036(4) 0.015(3) 0.032(3) -0.014(3) 0.007(3) -0.008(3)
S24 0.0602(16) 0.0321(10) 0.0314(10) -0.0014(8) 0.0002(10) -0.0133(10)
C24 0.032(5) 0.026(4) 0.047(4) -0.022(3) 0.003(4) 0.002(3)
C25 0.027(4) 0.012(3) 0.028(3) -0.010(3) 0.001(3) 0.001(3)
C26 0.039(5) 0.016(3) 0.030(3) -0.008(3) 0.006(3) -0.006(3)
C27 0.031(4) 0.024(3) 0.029(3) -0.012(3) 0.002(3) -0.003(3)
C28 0.022(4) 0.024(3) 0.031(4) -0.007(3) -0.003(3) -0.004(3)
C29 0.043(6) 0.021(4) 0.067(6) -0.012(4) -0.030(5) 0.003(4)
S31 0.0308(11) 0.0351(9) 0.0171(7) -0.0120(7) 0.0047(7) 0.0001(8)
C31 0.132(11) 0.046(5) 0.024(4) 0.004(4) 0.029(6) 0.041(6)
S32 0.0212(10) 0.0458(11) 0.0243(8) -0.0200(8) 0.0010(7) 0.0013(8)
C32 0.190(16) 0.047(6) 0.050(6) -0.010(5) 0.026(8) 0.017(8)
S33 0.0359(12) 0.0363(10) 0.0234(8) -0.0168(8) -0.0001(8) -0.0006(8)
C33 0.036(5) 0.086(7) 0.029(4) -0.039(4) -0.009(4) 0.017(5)
S34 0.0242(11) 0.0457(11) 0.0306(9) -0.0223(8) 0.0014(8) 0.0030(8)
C34 0.028(5) 0.111(8) 0.058(5) -0.065(6) -0.004(4) -0.004(5)
C35 0.020(4) 0.026(3) 0.021(3) -0.015(3) 0.010(3) -0.008(3)
C36 0.020(4) 0.034(4) 0.019(3) -0.015(3) 0.005(3) -0.003(3)
C37 0.017(4) 0.031(3) 0.017(3) -0.010(3) 0.004(3) -0.006(3)
C38 0.020(4) 0.029(3) 0.023(3) -0.014(3) 0.001(3) -0.005(3)
C39 0.057(6) 0.042(4) 0.031(4) -0.029(4) 0.000(4) -0.003(4)
C110 0.035(5) 0.031(4) 0.053(5) -0.008(4) -0.007(4) 0.009(4)
C210 0.054(6) 0.016(4) 0.065(6) 0.005(4) -0.033(5) -0.008(4)
C310 0.059(6) 0.044(5) 0.034(4) -0.029(4) 0.002(4) -0.001(4)

loop_
_atom_type_symbol
_atom_type_description
_atom_type_scat_dispersion_real
_atom_type_scat_dispersion_imag
_atom_type_scat_source
C C 0.0033 0.0016 'International Tables Vol C Tables 4.2.6.8 and 6.1.1.4'
H H 0.0000 0.0000 'International Tables Vol C Tables 4.2.6.8 and 6.1.1.4'
P P 0.1023 0.0942 'International Tables Vol C Tables 4.2.6.8 and 6.1.1.4'
S S 0.1246 0.1234 'International Tables Vol C Tables 4.2.6.8 and 6.1.1.4'
W W -0.8490 6.8722 'International Tables Vol C Tables 4.2.6.8 and 6.1.1.4'

loop_
_geom_angle_atom_site_label_1
_geom_angle_atom_site_label_2
_geom_angle_atom_site_label_3
_geom_angle
_geom_angle_site_symmetry_1
_geom_angle_site_symmetry_3
S6 W1 S7 89.71(5) 2_667 2_667
S6 W1 S4 172.70(5) 2_667 .
S7 W1 S4 89.29(5) 2_667 .
S6 W1 S5 90.25(5) 2_667 .
S7 W1 S5 172.46(5) 2_667 .
S4 W1 S5 89.80(5) . .
S6 W1 P1 94.79(5) 2_667 .
S7 W1 P1 92.61(5) 2_667 .
S4 W1 P1 92.49(5) . .
S5 W1 P1 94.90(5) . .
S6 W1 W3 57.22(3) 2_667 2_667
S7 W1 W3 117.06(3) 2_667 2_667
S4 W1 W3 117.14(3) . 2_667
S5 W1 W3 57.05(4) . 2_667
P1 W1 W3 136.60(4) . 2_667
S6 W1 W2 117.51(3) 2_667 .
S7 W1 W2 116.78(3) 2_667 .
S4 W1 W2 56.86(3) . .
S5 W1 W2 56.86(3) . .
P1 W1 W2 134.68(4) . .
W3 W1 W2 60.345(8) 2_667 .
S6 W1 W3 116.94(4) 2_667 .
S7 W1 W3 56.92(3) 2_667 .
S4 W1 W3 56.81(4) . .
S5 W1 W3 116.69(4) . .
P1 W1 W3 133.38(4) . .
W3 W1 W3 90.015(10) 2_667 .
W2 W1 W3 59.883(9) . .
S6 W1 W2 56.81(4) 2_667 2_667
S7 W1 W2 57.13(3) 2_667 2_667
S4 W1 W2 116.93(4) . 2_667
S5 W1 W2 116.98(4) . 2_667
P1 W1 W2 134.96(4) . 2_667
W3 W1 W2 59.986(8) 2_667 2_667
W2 W1 W2 90.310(10) . 2_667
W3 W1 W2 60.161(9) . 2_667
S6 W2 S4 90.46(5) . .
S6 W2 S5 171.96(5) . .
S4 W2 S5 89.67(5) . .
S6 W2 S7 89.04(5) . .
S4 W2 S7 171.33(5) . .
S5 W2 S7 89.63(5) . .
S6 W2 P2 93.64(5) . .
S4 W2 P2 86.96(5) . .
S5 W2 P2 94.39(5) . .
S7 W2 P2 101.71(5) . .
S6 W2 W3 57.02(3) . .
S4 W2 W3 56.82(4) . .
S5 W2 W3 116.86(4) . .
S7 W2 W3 116.17(4) . .
P2 W2 W3 129.46(4) . .
S6 W2 W1 117.00(4) . .
S4 W2 W1 56.67(3) . .
S5 W2 W1 56.85(3) . .
S7 W2 W1 116.18(3) . .
P2 W2 W1 130.11(4) . .
W3 W2 W1 60.068(8) . .
S6 W2 W1 56.43(4) . 2_667
S4 W2 W1 116.49(4) . 2_667
S5 W2 W1 116.60(4) . 2_667
S7 W2 W1 56.48(4) . 2_667
P2 W2 W1 139.68(4) . 2_667
W3 W2 W1 59.741(9) . 2_667
W1 W2 W1 89.690(10) . 2_667
S6 W2 W3 116.27(4) . 2_667
S4 W2 W3 116.23(4) . 2_667
S5 W2 W3 56.77(4) . 2_667
S7 W2 W3 56.63(3) . 2_667
P2 W2 W3 140.43(4) . 2_667
W3 W2 W3 89.705(11) . 2_667
W1 W2 W3 59.623(8) . 2_667
W1 W2 W3 59.869(9) 2_667 2_667
S4 W3 S7 89.01(5) . 2_667
S4 W3 S6 90.31(5) . .
S7 W3 S6 171.93(5) 2_667 .
S4 W3 S5 172.25(5) . 2_667
S7 W3 S5 89.82(5) 2_667 2_667
S6 W3 S5 89.78(5) . 2_667
S4 W3 P3 93.50(6) . .
S7 W3 P3 93.69(5) 2_667 .
S6 W3 P3 94.38(5) . .
S5 W3 P3 94.22(6) 2_667 .
S4 W3 W1 117.08(3) . 2_667
S7 W3 W1 116.94(3) 2_667 2_667
S6 W3 W1 56.55(3) . 2_667
S5 W3 W1 56.99(3) 2_667 2_667
P3 W3 W1 135.41(4) . 2_667
S4 W3 W2 56.88(3) . .
S7 W3 W2 116.64(4) 2_667 .
S6 W3 W2 56.73(4) . .
S5 W3 W2 117.21(3) 2_667 .
P3 W3 W2 134.66(4) . .
W1 W3 W2 60.273(9) 2_667 .
S4 W3 W1 56.68(4) . .
S7 W3 W1 56.62(4) 2_667 .
S6 W3 W1 116.70(4) . .
S5 W3 W1 116.65(4) 2_667 .
P3 W3 W1 134.61(4) . .
W1 W3 W1 89.985(10) 2_667 .
W2 W3 W1 60.049(9) . .
S4 W3 W2 116.61(4) . 2_667
S7 W3 W2 56.97(3) 2_667 2_667
S6 W3 W2 116.53(3) . 2_667
S5 W3 W2 56.72(4) 2_667 2_667
P3 W3 W2 135.04(4) . 2_667
W1 W3 W2 60.032(9) 2_667 2_667
W2 W3 W2 90.295(11) . 2_667
W1 W3 W2 59.969(9) . 2_667
W1 S4 W3 66.52(4) . .
W1 S4 W2 66.48(4) . .
W3 S4 W2 66.29(4) . .
W1 S5 W2 66.30(4) . .
W1 S5 W3 65.96(4) . 2_667
W2 S5 W3 66.50(4) . 2_667
W1 S6 W2 66.75(4) 2_667 .
W1 S6 W3 66.23(4) 2_667 .
W2 S6 W3 66.25(4) . .
W1 S7 W3 66.46(4) 2_667 2_667
W1 S7 W2 66.38(3) 2_667 .
W3 S7 W2 66.40(3) 2_667 .
C25 P1 C23 102.2(3) . .
C25 P1 C21 100.6(3) . .
C23 P1 C21 103.1(3) . .
C25 P1 W1 118.21(19) . .
C23 P1 W1 115.3(2) . .
C21 P1 W1 115.2(2) . .
C15 P2 C11 102.4(3) . .
C15 P2 C13 102.1(3) . .
C11 P2 C13 98.9(4) . .
C15 P2 W2 119.1(2) . .
C11 P2 W2 114.2(2) . .
C13 P2 W2 117.2(2) . .
C35 P3 C33 102.5(3) . .
C35 P3 C31 100.1(4) . .
C33 P3 C31 103.6(5) . .
C35 P3 W3 114.4(2) . .
C33 P3 W3 115.9(3) . .
C31 P3 W3 118.0(3) . .
C17 S11 C15 94.4(3) . .
C12 C11 P2 115.7(5) . .
C16 S12 C17 94.5(3) . .
C19 S13 C18 93.4(4) . .
C14 C13 P2 115.5(6) . .
C110 S14 C18 94.0(4) . .
C16 C15 S11 115.7(5) . .
C16 C15 P2 124.5(5) . .
S11 C15 P2 119.7(3) . .
C15 C16 S12 119.2(5) . .
C18 C17 S12 124.2(5) . .
C18 C17 S11 122.1(5) . .
S12 C17 S11 113.7(4) . .
C17 C18 S14 123.9(5) . .
C17 C18 S13 122.0(5) . .
S14 C18 S13 114.1(4) . .
C110 C19 S13 118.5(6) . .
C27 S21 C25 94.6(3) . .
C22 C21 P1 113.8(5) . .
C26 S22 C27 94.0(3) . .
C29 S23 C28 94.2(4) . .
C24 C23 P1 112.9(4) . .
C210 S24 C28 94.3(4) . .
C26 C25 S21 115.6(5) . .
C26 C25 P1 125.6(5) . .
S21 C25 P1 118.7(3) . .
C25 C26 S22 118.3(5) . .
C28 C27 S21 122.5(5) . .
C28 C27 S22 124.4(5) . .
S21 C27 S22 113.1(4) . .
C27 C28 S24 123.6(5) . .
C27 C28 S23 123.0(5) . .
S24 C28 S23 113.4(4) . .
C210 C29 S23 118.7(6) . .
C37 S31 C35 94.3(3) . .
C32 C31 P3 120.3(9) . .
C36 S32 C37 94.2(3) . .
C39 S33 C38 93.6(3) . .
C34 C33 P3 113.2(5) . .
C310 S34 C38 93.3(4) . .
C36 C35 S31 115.2(5) . .
C36 C35 P3 125.7(5) . .
S31 C35 P3 119.1(4) . .
C35 C36 S32 119.5(5) . .
C38 C37 S32 124.7(5) . .
C38 C37 S31 121.3(5) . .
S32 C37 S31 114.0(3) . .
C37 C38 S33 121.2(5) . .
C37 C38 S34 124.4(5) . .
S33 C38 S34 114.2(3) . .
C310 C39 S33 117.6(5) . .
C19 C110 S14 118.0(7) . .
C29 C210 S24 117.7(6) . .
C39 C310 S34 118.4(5) . .
C6S C1S C2S 122.2(16) . .
C1S C2S C3S 120.7(13) . .
C2S C3S C4S 118.3(12) . .
C3S C4S C5S 120.6(12) . .
C4S C5S C6S 118.5(13) . .
C1S C6S C5S 119.6(16) . .
C2' C1' C6' 117(3) . .
C1' C2' C3' 127(3) . .
C2' C3' C4' 118(3) . .
C5' C4' C3' 120(3) . .
C4' C5' C6' 119(3) . .
C1' C6' C5' 119(3) . .
C12S C7S C8S 121.2(12) . .
C9S C8S C7S 117.0(12) . .
C10S C9S C8S 124.0(12) . .
C9S C10S C11S 118.7(13) . .
C10S C11S C12S 120.5(14) . .
C7S C12S C11S 118.6(12) . .

loop_
_geom_bond_atom_site_label_1
_geom_bond_atom_site_label_2
_geom_bond_distance
_geom_bond_site_symmetry_2
W1 S6 2.4360(15) 2_667
W1 S7 2.4442(15) 2_667
W1 S4 2.4448(15) .
W1 S5 2.4531(15) .
W1 P1 2.5411(15) .
W1 W3 2.6718(3) 2_667
W1 W2 2.6829(4) .
W1 W3 2.6834(4) .
W1 W2 2.6861(4) 2_667
W2 S6 2.4466(15) .
W2 S4 2.4500(13) .
W2 S5 2.4535(15) .
W2 S7 2.4624(13) .
W2 P2 2.5671(17) .
W2 W3 2.6784(3) .
W2 W1 2.6861(4) 2_667
W2 W3 2.6913(3) 2_667
W3 S4 2.4484(16) .
W3 S7 2.4526(14) 2_667
W3 S6 2.4546(14) .
W3 S5 2.4549(16) 2_667
W3 P3 2.5415(15) .
W3 W1 2.6718(3) 2_667
W3 W2 2.6913(3) 2_667
S5 W3 2.4549(16) 2_667
S6 W1 2.4360(15) 2_667
S7 W1 2.4442(15) 2_667
S7 W3 2.4526(14) 2_667
P1 C25 1.806(6) .
P1 C23 1.835(6) .
P1 C21 1.841(7) .
P2 C15 1.815(6) .
P2 C11 1.835(7) .
P2 C13 1.841(8) .
P3 C35 1.811(6) .
P3 C33 1.818(8) .
P3 C31 1.868(9) .
S11 C17 1.763(6) .
S11 C15 1.777(6) .
C11 C12 1.497(11) .
S12 C16 1.736(6) .
S12 C17 1.754(7) .
S13 C19 1.730(9) .
S13 C18 1.773(6) .
C13 C14 1.524(11) .
S14 C110 1.736(8) .
S14 C18 1.743(7) .
C15 C16 1.325(8) .
C17 C18 1.342(9) .
C19 C110 1.310(12) .
S21 C27 1.754(7) .
S21 C25 1.764(6) .
C21 C22 1.525(10) .
S22 C26 1.745(7) .
S22 C27 1.761(6) .
S23 C29 1.722(8) .
S23 C28 1.769(7) .
C23 C24 1.523(10) .
S24 C210 1.734(8) .
S24 C28 1.764(7) .
C25 C26 1.342(8) .
C27 C28 1.318(9) .
C29 C210 1.322(12) .
S31 C37 1.767(7) .
S31 C35 1.775(6) .
C31 C32 1.415(14) .
S32 C36 1.729(6) .
S32 C37 1.754(6) .
S33 C39 1.743(7) .
S33 C38 1.755(7) .
C33 C34 1.543(12) .
S34 C310 1.740(7) .
S34 C38 1.755(7) .
C35 C36 1.345(9) .
C37 C38 1.348(8) .
C39 C310 1.311(11) .
C1S C6S 1.33(2) .
C1S C2S 1.350(19) .
C2S C3S 1.370(19) .
C3S C4S 1.383(18) .
C4S C5S 1.385(18) .
C5S C6S 1.40(2) .
C1' C2' 1.34(4) .
C1' C6' 1.40(5) .
C2' C3' 1.36(4) .
C3' C4' 1.44(4) .
C4' C5' 1.34(4) .
C5' C6' 1.52(5) .
C7S C12S 1.313(15) .
C7S C8S 1.395(14) .
C8S C9S 1.376(14) .
C9S C10S 1.309(15) .
C10S C11S 1.341(15) .
C11S C12S 1.436(16) .
